data_4332647
loop_
_publ_author_name
'Szigy\'art\'o, Imola Cs.'
'Sim\'andi, L\'aszl\'o I.'
'P\'ark\'anyi, L\'aszl\'o'
'Korecz, L\'aszl\'o'
'Schlosser, Gitta'

_publ_section_title
;
 Biomimetic Oxidation of 3,5-Di-tert-butylcatechol by Dioxygen via
 Mn-Enhanced Base Catalysis
;
_journal_issue 18
_journal_name_full 'Inorganic Chemistry'
_journal_page_first 7480
_journal_page_last 7487
_journal_paper_doi 10.1021/ic060618v
_journal_volume 45
_journal_year 2006
_chemical_formula_sum 'C36 H42 B Mn N5 O2'
_chemical_formula_weight 642.50
_chemical_name_systematic
;                                                                               
 ?                                                                              
;
_space_group_IT_number 14
_symmetry_cell_setting monoclinic
_symmetry_space_group_name_Hall '-P 2ybc'
_symmetry_space_group_name_H-M 'P 1 21/c 1'
_atom_sites_solution_hydrogens geom
_atom_sites_solution_primary direct
_atom_sites_solution_secondary difmap
_audit_creation_method SHELXL-97
_cell_angle_alpha 90.00
_cell_angle_beta 112.52(1)
_cell_angle_gamma 90.00
_cell_formula_units_Z 4
_cell_length_a 14.143(1)
_cell_length_b 14.226(2)
_cell_length_c 17.800(2)
_cell_measurement_reflns_used 25
_cell_measurement_temperature 293(2)
_cell_measurement_theta_max 17.69
_cell_measurement_theta_min 14.97
_cell_volume 3308.2(7)
_computing_cell_refinement 'CAD4 Express'
_computing_data_collection 'CAD4 Express'
_computing_data_reduction 'XCAD4 (Harms 1996)'
_computing_structure_refinement 'SHELXL-97 (Sheldrick, 1997)'
_computing_structure_solution 'SHELXS-97 (Sheldrick, 1997)'
_diffrn_ambient_temperature 293(2)
_diffrn_measurement_device_type 'Enraf-Nonius CAD4'
_diffrn_measurement_method \w--2\q
_diffrn_radiation_monochromator graphite
_diffrn_radiation_source 'fine-focus sealed tube'
_diffrn_radiation_type 'CU k\a'
_diffrn_radiation_wavelength 1.54184
_diffrn_reflns_av_R_equivalents 0.0297
_diffrn_reflns_av_sigmaI/netI 0.2346
_diffrn_reflns_limit_h_max 14
_diffrn_reflns_limit_h_min -15
_diffrn_reflns_limit_k_max 2
_diffrn_reflns_limit_k_min -15
_diffrn_reflns_limit_l_max 19
_diffrn_reflns_limit_l_min 0
_diffrn_reflns_number 4849
_diffrn_reflns_theta_full 58.30
_diffrn_reflns_theta_max 58.30
_diffrn_reflns_theta_min 3.38
_diffrn_standards_decay_% 4
_diffrn_standards_interval_time 60
_diffrn_standards_number 3
_exptl_absorpt_coefficient_mu 3.552
_exptl_absorpt_correction_T_max 1.0000
_exptl_absorpt_correction_T_min 0.8202
_exptl_absorpt_correction_type psi-scan
_exptl_absorpt_process_details
;
 North A.C., Philips, D.C. and Mathews, F. (1968) Acta Cryst.
 A24 350-359.
;
_exptl_crystal_colour 'orange red'
_exptl_crystal_density_diffrn 1.290
_exptl_crystal_density_method 'not measured'
_exptl_crystal_description block
_exptl_crystal_F_000 1356
_exptl_crystal_size_max 0.15
_exptl_crystal_size_mid 0.15
_exptl_crystal_size_min 0.05
_refine_diff_density_max 0.339
_refine_diff_density_min -0.398
_refine_diff_density_rms 0.064
_refine_ls_extinction_method none
_refine_ls_goodness_of_fit_ref 0.786
_refine_ls_hydrogen_treatment riding
_refine_ls_matrix_type full
_refine_ls_number_parameters 425
_refine_ls_number_reflns 4551
_refine_ls_number_restraints 22
_refine_ls_restrained_S_all 0.784
_refine_ls_R_factor_all 0.1756
_refine_ls_R_factor_gt 0.0569
_refine_ls_shift/su_max 0.002
_refine_ls_shift/su_mean 0.000
_refine_ls_structure_factor_coef Fsqd
_refine_ls_weighting_details 'calc w=1/[\s^2^(Fo^2^)+(0.0632P)^2^+0.0000P] where P=(Fo^2^+2Fc^2^)/3'
_refine_ls_weighting_scheme calc
_refine_ls_wR_factor_gt 0.1122
_refine_ls_wR_factor_ref 0.1363
_reflns_number_gt 1764
_reflns_number_total 4551
_reflns_threshold_expression >2sigma(I)
_cod_data_source_file ic060618vsup1.cif
_cod_data_source_block simn
_cod_original_cell_volume 3308.2(6)
_cod_original_sg_symbol_H-M 'P 21/c'
_cod_database_code 4332647

loop_
_symmetry_equiv_pos_as_xyz
'x, y, z'
'x, -y+1/2, z+1/2'
'-x, -y, -z'
'-x, y-1/2, -z-1/2'

loop_
_atom_site_label
_atom_site_type_symbol
_atom_site_fract_x
_atom_site_fract_y
_atom_site_fract_z
_atom_site_U_iso_or_equiv
_atom_site_adp_type
_atom_site_occupancy
_atom_site_symmetry_multiplicity
_atom_site_calc_flag
_atom_site_refinement_flags
Mn1 Mn 0.62394(7) 0.41588(7) 0.54112(6) 0.0404(3) Uani 1 1 d .
O1 O 0.4997(3) 0.4780(4) 0.6611(3) 0.0646(15) Uani 1 1 d .
H1O H 0.455(5) 0.459(5) 0.631(5) 0.084 Uiso 1 1 d .
O2 O 0.3869(3) 0.4498(2) 0.5108(2) 0.0428(11) Uani 1 1 d .
N1 N 0.7548(4) 0.3921(4) 0.4934(3) 0.0608(16) Uani 1 1 d D
H1X H 0.7295 0.4342 0.4519 0.079 Uiso 0.186(12) 1 d PR
H1 H 0.7637 0.4443 0.4673 0.079 Uiso 0.814(12) 1 d PR
N2 N 0.7699(4) 0.4415(3) 0.6464(3) 0.0472(14) Uani 1 1 d .
N3 N 0.5913(4) 0.4707(3) 0.6523(3) 0.0456(14) Uani 1 1 d .
N4 N 0.4534(3) 0.3929(4) 0.4927(3) 0.0407(13) Uani 1 1 d .
N5 N 0.5858(4) 0.2835(3) 0.4712(3) 0.0485(15) Uani 1 1 d .
C1 C 0.6689(5) 0.2392(5) 0.4558(5) 0.075(2) Uani 1 1 d .
H1A H 0.6413 0.1982 0.4089 0.097 Uiso 1 1 calc R
H1B H 0.7094 0.2013 0.5023 0.097 Uiso 1 1 calc R
C2 C 0.7339(6) 0.3110(6) 0.4408(6) 0.110(3) Uani 1 1 d .
H2A H 0.7985 0.2822 0.4467 0.143 Uiso 1 1 calc R
H2B H 0.7012 0.3321 0.3849 0.143 Uiso 1 1 calc R
C3X C 0.844(2) 0.451(2) 0.5424(7) 0.081(7) Uani 0.186(12) 1 d PDU
H3X1 H 0.8864 0.3963 0.5447 0.105 Uiso 0.186(12) 1 d PR
H3X2 H 0.8686 0.5022 0.5191 0.105 Uiso 0.186(12) 1 d PR
C3 C 0.8497(6) 0.3706(8) 0.5650(6) 0.081(4) Uani 0.814(12) 1 d PDU
H3A H 0.9088 0.3737 0.5501 0.106 Uiso 0.814(12) 1 d PR
H3B H 0.8459 0.3076 0.5846 0.106 Uiso 0.814(12) 1 d PR
C4 C 0.8622(5) 0.4407(5) 0.6300(4) 0.067(2) Uani 1 1 d D
H4A H 0.8792 0.5051 0.6224 0.088 Uiso 1 1 d R
H4B H 0.9178 0.4162 0.6773 0.088 Uiso 1 1 d R
C5 C 0.7676(5) 0.4851(4) 0.7081(4) 0.0503(18) Uani 1 1 d .
C5A C 0.8562(5) 0.5365(5) 0.7705(4) 0.090(3) Uani 1 1 d .
H5A1 H 0.8913 0.4952 0.8151 0.126 Uiso 1 1 calc R
H5A2 H 0.8311 0.5901 0.7899 0.126 Uiso 1 1 calc R
H5A3 H 0.9026 0.5570 0.7461 0.126 Uiso 1 1 calc R
C6 C 0.6690(6) 0.4900(4) 0.7178(4) 0.0559(19) Uani 1 1 d .
C6A C 0.6578(6) 0.5117(6) 0.7968(4) 0.111(3) Uani 1 1 d .
H6A1 H 0.6376 0.5762 0.7967 0.156 Uiso 1 1 calc R
H6A2 H 0.7220 0.5014 0.8412 0.156 Uiso 1 1 calc R
H6A3 H 0.6066 0.4715 0.8027 0.156 Uiso 1 1 calc R
C7 C 0.4155(5) 0.3175(4) 0.4522(4) 0.0439(17) Uani 1 1 d .
C7A C 0.3053(4) 0.2906(4) 0.4222(4) 0.074(2) Uani 1 1 d .
H7A1 H 0.2722 0.3255 0.4513 0.103 Uiso 1 1 calc R
H7A2 H 0.2996 0.2245 0.4308 0.103 Uiso 1 1 calc R
H7A3 H 0.2731 0.3043 0.3652 0.103 Uiso 1 1 calc R
C8 C 0.4928(6) 0.2607(4) 0.4349(4) 0.0485(17) Uani 1 1 d .
C8A C 0.4549(5) 0.1825(5) 0.3734(4) 0.094(3) Uani 1 1 d .
H8A1 H 0.4763 0.1940 0.3291 0.131 Uiso 1 1 calc R
H8A2 H 0.3815 0.1799 0.3531 0.131 Uiso 1 1 calc R
H8A3 H 0.4827 0.1237 0.3987 0.131 Uiso 1 1 calc R
B1 B 0.7946(5) 0.0718(5) 0.7216(4) 0.0354(17) Uani 1 1 d .
C1P C 0.6798(4) 0.1213(4) 0.6861(4) 0.0403(16) Uani 1 1 d .
C2P C 0.6000(4) 0.0797(5) 0.6225(4) 0.0569(18) Uani 1 1 d .
H2P H 0.6150 0.0275 0.5975 0.074 Uiso 1 1 calc R
C3P C 0.4989(5) 0.1110(5) 0.5936(4) 0.065(2) Uani 1 1 d .
H3P H 0.4485 0.0790 0.5517 0.085 Uiso 1 1 calc R
C4P C 0.4742(6) 0.1890(6) 0.6271(5) 0.070(2) Uani 1 1 d .
H4P H 0.4069 0.2100 0.6091 0.091 Uiso 1 1 calc R
C5P C 0.5513(6) 0.2358(5) 0.6882(5) 0.072(2) Uani 1 1 d .
H5P H 0.5364 0.2905 0.7101 0.093 Uiso 1 1 calc R
C6P C 0.6509(5) 0.2021(5) 0.7171(4) 0.063(2) Uani 1 1 d .
H6P H 0.7009 0.2346 0.7590 0.081 Uiso 1 1 calc R
C7P C 0.8327(4) 0.0606(4) 0.6449(3) 0.0367(15) Uani 1 1 d .
C8P C 0.7918(5) -0.0113(4) 0.5873(4) 0.0517(18) Uani 1 1 d .
H8P H 0.7462 -0.0543 0.5942 0.067 Uiso 1 1 calc R
C9P C 0.8187(5) -0.0186(5) 0.5204(4) 0.060(2) Uani 1 1 d .
H9P H 0.7904 -0.0664 0.4829 0.077 Uiso 1 1 calc R
C10P C 0.8855(6) 0.0426(6) 0.5083(4) 0.068(2) Uani 1 1 d .
H10P H 0.9016 0.0375 0.4625 0.089 Uiso 1 1 calc R
C11P C 0.9290(5) 0.1123(5) 0.5653(4) 0.062(2) Uani 1 1 d .
H11P H 0.9770 0.1532 0.5593 0.081 Uiso 1 1 calc R
C12P C 0.9009(4) 0.1206(4) 0.6307(4) 0.0492(18) Uani 1 1 d .
H12P H 0.9293 0.1692 0.6674 0.064 Uiso 1 1 calc R
C13P C 0.8770(4) 0.1346(4) 0.7963(4) 0.0384(16) Uani 1 1 d .
C14P C 0.9380(4) 0.0952(5) 0.8713(4) 0.0491(17) Uani 1 1 d .
H14P H 0.9291 0.0324 0.8817 0.064 Uiso 1 1 calc R
C15P C 1.0110(5) 0.1481(6) 0.9302(4) 0.063(2) Uani 1 1 d .
H15P H 1.0514 0.1192 0.9787 0.082 Uiso 1 1 calc R
C16P C 1.0264(6) 0.2404(7) 0.9204(5) 0.080(3) Uani 1 1 d .
H16P H 1.0752 0.2743 0.9618 0.104 Uiso 1 1 calc R
C17P C 0.9676(6) 0.2837(5) 0.8470(5) 0.075(2) Uani 1 1 d .
H17P H 0.9766 0.3468 0.8380 0.098 Uiso 1 1 calc R
C18P C 0.8944(5) 0.2287(5) 0.7871(4) 0.0573(19) Uani 1 1 d .
H18P H 0.8551 0.2575 0.7382 0.074 Uiso 1 1 calc R
C19P C 0.7851(4) -0.0312(4) 0.7603(3) 0.0345(15) Uani 1 1 d .
C20P C 0.8518(4) -0.1037(4) 0.7632(3) 0.0431(16) Uani 1 1 d .
H20P H 0.8967 -0.0959 0.7368 0.056 Uiso 1 1 calc R
C21P C 0.8543(5) -0.1877(4) 0.8041(4) 0.0512(18) Uani 1 1 d .
H21P H 0.8994 -0.2353 0.8040 0.067 Uiso 1 1 calc R
C22P C 0.7891(5) -0.1997(5) 0.8447(4) 0.0581(19) Uani 1 1 d .
H22P H 0.7909 -0.2551 0.8730 0.076 Uiso 1 1 calc R
C23P C 0.7222(5) -0.1300(5) 0.8430(4) 0.0526(18) Uani 1 1 d .
H23P H 0.6786 -0.1381 0.8705 0.068 Uiso 1 1 calc R
C24P C 0.7184(4) -0.0472(4) 0.8009(4) 0.0426(16) Uani 1 1 d .
H24P H 0.6709 -0.0013 0.7994 0.055 Uiso 1 1 calc R

loop_
_atom_site_aniso_label
_atom_site_aniso_U_11
_atom_site_aniso_U_22
_atom_site_aniso_U_33
_atom_site_aniso_U_23
_atom_site_aniso_U_13
_atom_site_aniso_U_12
Mn1 0.0350(5) 0.0483(6) 0.0350(6) -0.0046(6) 0.0100(4) -0.0014(6)
O1 0.058(4) 0.089(4) 0.054(4) -0.011(3) 0.029(3) 0.000(3)
O2 0.034(2) 0.036(3) 0.052(3) -0.001(2) 0.010(2) 0.0013(19)
N1 0.078(4) 0.055(4) 0.055(4) 0.012(3) 0.032(3) 0.017(3)
N2 0.035(3) 0.059(4) 0.044(3) 0.007(3) 0.011(3) 0.007(3)
N3 0.046(3) 0.057(4) 0.038(3) 0.003(3) 0.022(3) -0.005(3)
N4 0.039(3) 0.050(4) 0.032(3) 0.001(3) 0.013(3) -0.003(3)
N5 0.040(3) 0.053(4) 0.052(4) -0.002(3) 0.016(3) -0.003(3)
C1 0.071(5) 0.072(6) 0.090(6) -0.013(5) 0.040(5) -0.004(5)
C2 0.086(6) 0.123(8) 0.142(9) -0.046(7) 0.068(6) -0.007(6)
C3X 0.059(10) 0.126(13) 0.071(11) 0.024(12) 0.040(10) 0.032(12)
C3 0.057(6) 0.130(10) 0.067(7) 0.022(7) 0.036(6) 0.049(6)
C4 0.035(4) 0.090(6) 0.074(5) 0.021(5) 0.017(4) 0.003(4)
C5 0.040(4) 0.045(4) 0.048(5) 0.017(4) -0.003(4) 0.001(4)
C5A 0.069(5) 0.087(6) 0.084(6) -0.024(5) -0.004(5) -0.017(5)
C6 0.060(5) 0.052(5) 0.049(5) -0.005(4) 0.013(4) 0.000(4)
C6A 0.107(7) 0.168(9) 0.049(5) -0.059(6) 0.020(5) -0.016(6)
C7 0.048(4) 0.030(4) 0.040(4) 0.001(3) 0.002(4) -0.020(3)
C7A 0.054(4) 0.067(5) 0.078(6) -0.012(4) 0.001(4) -0.017(4)
C8 0.069(5) 0.037(4) 0.038(4) -0.006(3) 0.019(4) -0.008(4)
C8A 0.119(7) 0.062(5) 0.101(7) -0.046(5) 0.043(6) -0.036(5)
B1 0.038(4) 0.025(4) 0.044(4) -0.008(4) 0.016(4) -0.003(3)
C1P 0.049(4) 0.037(4) 0.043(4) 0.008(3) 0.026(4) 0.006(3)
C2P 0.046(4) 0.064(5) 0.055(4) -0.008(4) 0.012(4) 0.004(4)
C3P 0.050(5) 0.059(5) 0.068(5) 0.002(4) 0.001(4) 0.010(4)
C4P 0.059(5) 0.067(6) 0.083(6) 0.031(5) 0.025(5) 0.024(5)
C5P 0.090(6) 0.073(6) 0.074(6) 0.011(5) 0.056(5) 0.019(5)
C6P 0.066(5) 0.068(5) 0.057(5) 0.003(4) 0.027(4) 0.029(4)
C7P 0.034(4) 0.042(4) 0.034(4) 0.002(3) 0.013(3) 0.010(3)
C8P 0.066(5) 0.055(5) 0.035(4) -0.011(4) 0.019(4) -0.008(4)
C9P 0.064(5) 0.084(5) 0.024(4) 0.002(4) 0.009(4) 0.020(4)
C10P 0.063(5) 0.112(7) 0.038(5) 0.025(5) 0.029(4) 0.040(5)
C11P 0.048(4) 0.100(7) 0.045(5) 0.008(5) 0.024(4) 0.013(4)
C12P 0.035(4) 0.063(5) 0.052(4) 0.007(4) 0.019(3) 0.009(3)
C13P 0.047(4) 0.021(4) 0.050(4) -0.003(3) 0.023(4) -0.002(3)
C14P 0.040(4) 0.046(4) 0.052(4) -0.011(4) 0.008(3) -0.006(4)
C15P 0.045(4) 0.070(6) 0.071(5) -0.017(5) 0.018(4) -0.005(4)
C16P 0.093(7) 0.097(7) 0.066(6) -0.045(6) 0.049(6) -0.033(6)
C17P 0.101(7) 0.053(5) 0.082(6) -0.018(5) 0.047(6) -0.030(5)
C18P 0.072(5) 0.069(5) 0.035(4) -0.010(4) 0.025(4) -0.020(4)
C19P 0.028(3) 0.035(4) 0.035(4) 0.000(3) 0.006(3) 0.001(3)
C20P 0.040(4) 0.045(4) 0.045(4) 0.006(3) 0.016(3) 0.009(3)
C21P 0.049(4) 0.042(4) 0.051(5) 0.015(4) 0.007(4) 0.022(4)
C22P 0.055(4) 0.052(5) 0.056(5) 0.012(4) 0.009(4) 0.002(4)
C23P 0.059(5) 0.044(4) 0.055(5) 0.002(4) 0.022(4) -0.007(4)
C24P 0.038(4) 0.042(4) 0.049(4) -0.003(4) 0.018(3) -0.005(3)

loop_
_atom_type_symbol
_atom_type_description
_atom_type_scat_dispersion_real
_atom_type_scat_dispersion_imag
_atom_type_scat_source
C C 0.0181 0.0091 'International Tables Vol C Tables 4.2.6.8 and 6.1.1.4'
H H 0.0000 0.0000 'International Tables Vol C Tables 4.2.6.8 and 6.1.1.4'
N N 0.0311 0.0180 'International Tables Vol C Tables 4.2.6.8 and 6.1.1.4'
O O 0.0492 0.0322 'International Tables Vol C Tables 4.2.6.8 and 6.1.1.4'
B B 0.0090 0.0039 'International Tables Vol C Tables 4.2.6.8 and 6.1.1.4'
Mn Mn -0.5299 2.8052 'International Tables Vol C Tables 4.2.6.8 and 6.1.1.4'

loop_
_geom_angle_atom_site_label_1
_geom_angle_atom_site_label_2
_geom_angle_atom_site_label_3
_geom_angle
_geom_angle_site_symmetry_1
_geom_angle_site_symmetry_3
O2 Mn1 N5 124.51(16) 3_666 .
O2 Mn1 N2 96.26(16) 3_666 .
N5 Mn1 N2 124.23(19) . .
O2 Mn1 N4 94.42(15) 3_666 .
N5 Mn1 N4 70.48(19) . .
N2 Mn1 N4 149.20(19) . .
O2 Mn1 N3 93.71(16) 3_666 .
N5 Mn1 N3 132.75(19) . .
N2 Mn1 N3 69.6(2) . .
N4 Mn1 N3 80.93(18) . .
O2 Mn1 N1 84.61(17) 3_666 .
N5 Mn1 N1 74.22(19) . .
N2 Mn1 N1 73.8(2) . .
N4 Mn1 N1 136.1(2) . .
N3 Mn1 N1 143.0(2) . .
N4 O2 Mn1 112.0(3) . 3_666
C2 N1 C3X 138.2(17) . .
C2 N1 C3 106.6(6) . .
C3X N1 C3 47.7(13) . .
C2 N1 Mn1 111.0(4) . .
C3X N1 Mn1 108.6(13) . .
C3 N1 Mn1 107.4(4) . .
C5 N2 C4 120.2(6) . .
C5 N2 Mn1 118.9(4) . .
C4 N2 Mn1 116.7(4) . .
C6 N3 O1 113.4(5) . .
C6 N3 Mn1 117.5(5) . .
O1 N3 Mn1 128.8(4) . .
C7 N4 O2 116.6(5) . .
C7 N4 Mn1 119.3(4) . .
O2 N4 Mn1 123.7(3) . .
C8 N5 C1 123.4(6) . .
C8 N5 Mn1 119.3(4) . .
C1 N5 Mn1 115.9(4) . .
N5 C1 C2 110.0(6) . .
N1 C2 C1 115.2(7) . .
N1 C3X C4 109.2(7) . .
N1 C3 C4 109.2(6) . .
N2 C4 C3 108.4(6) . .
N2 C4 C3X 113.9(13) . .
C3 C4 C3X 47.7(13) . .
N2 C5 C6 117.6(6) . .
N2 C5 C5A 125.6(7) . .
C6 C5 C5A 116.6(7) . .
N3 C6 C5 113.7(6) . .
N3 C6 C6A 122.0(6) . .
C5 C6 C6A 124.3(7) . .
N4 C7 C8 112.8(5) . .
N4 C7 C7A 124.5(6) . .
C8 C7 C7A 122.6(6) . .
N5 C8 C7 117.3(6) . .
N5 C8 C8A 124.8(6) . .
C7 C8 C8A 117.9(6) . .
C19P B1 C13P 106.8(5) . .
C19P B1 C7P 111.3(5) . .
C13P B1 C7P 111.3(5) . .
C19P B1 C1P 108.2(4) . .
C13P B1 C1P 111.3(5) . .
C7P B1 C1P 107.9(5) . .
C2P C1P C6P 113.7(6) . .
C2P C1P B1 120.1(5) . .
C6P C1P B1 126.1(6) . .
C1P C2P C3P 124.3(6) . .
C4P C3P C2P 119.7(7) . .
C3P C4P C5P 118.6(7) . .
C4P C5P C6P 120.6(7) . .
C5P C6P C1P 123.0(7) . .
C12P C7P C8P 116.0(6) . .
C12P C7P B1 124.1(5) . .
C8P C7P B1 119.9(5) . .
C9P C8P C7P 120.6(6) . .
C10P C9P C8P 121.6(7) . .
C9P C10P C11P 118.9(7) . .
C12P C11P C10P 119.5(7) . .
C11P C12P C7P 123.4(6) . .
C18P C13P C14P 115.3(6) . .
C18P C13P B1 122.0(6) . .
C14P C13P B1 122.5(5) . .
C15P C14P C13P 121.0(6) . .
C16P C15P C14P 122.8(8) . .
C15P C16P C17P 118.9(8) . .
C16P C17P C18P 117.8(7) . .
C13P C18P C17P 124.2(6) . .
C20P C19P C24P 116.1(5) . .
C20P C19P B1 121.0(5) . .
C24P C19P B1 122.4(5) . .
C19P C20P C21P 122.7(6) . .
C22P C21P C20P 119.3(6) . .
C23P C22P C21P 119.7(6) . .
C22P C23P C24P 120.9(6) . .
C23P C24P C19P 121.3(6) . .
H1O O1 N3 119.4 . .
MN1 N1 H1 110.6 . .
H1 N1 C2 110.7 . .
H1 N1 C3 110.5 . .
N5 C1 H1A 109.7 . .
N5 C1 H1B 109.7 . .
H1A C1 H1B 108.2 . .
H1A C1 C2 109.7 . .
H1B C1 C2 109.7 . .
N1 C2 H2A 108.5 . .
N1 C2 H2B 108.5 . .
C1 C2 H2A 108.5 . .
C1 C2 H2B 108.5 . .
H2A C2 H2B 107.5 . .
N1 C3X H3X1 87.1 . .
N1 C3X H3X2 122.4 . .
N1 C3X H3A 89.7 . .
H3X1 C3X H3X2 107.7 . .
H3X1 C3X C4 91.4 . .
H3X2 C3X H3A 107.8 . .
H3X2 C3X C4 125.1 . .
N1 C3 H3A 110.3 . .
N1 C3 H3B 110.1 . .
H3A C3 H3B 108.2 . .
H3A C3 C4 108.9 . .
H3B C3 C4 110.2 . .
N2 C4 H4A 108.2 . .
N2 C4 H4B 108.8 . .
C3X C4 H4A 73.5 . .
C3X C4 H4B 134.5 . .
C3 C4 H4A 119.2 . .
C3 C4 H4B 104.4 . .
H4A C4 H4B 107.4 . .
C5 C5A H5A1 109.5 . .
C5 C5A H5A2 109.5 . .
C5 C5A H5A3 109.5 . .
H5A1 C5A H5A2 109.5 . .
H5A1 C5A H5A3 109.5 . .
H5A2 C5A H5A3 109.5 . .
C6 C6A H6A1 109.5 . .
C6 C6A H6A2 109.5 . .
C6 C6A H6A3 109.5 . .
H6A1 C6A H6A2 109.5 . .
H6A1 C6A H6A3 109.5 . .
H6A2 C6A H6A3 109.5 . .
C7 C7A H7A1 109.5 . .
C7 C7A H7A2 109.5 . .
C7 C7A H7A3 109.5 . .
H7A1 C7A H7A2 109.5 . .
H7A1 C7A H7A3 109.5 . .
H7A2 C7A H7A3 109.5 . .
C8 C8A H8A1 109.5 . .
C8 C8A H8A2 109.5 . .
C8 C8A H8A3 109.5 . .
H8A1 C8A H8A2 109.5 . .
H8A1 C8A H8A3 109.5 . .
H8A2 C8A H8A3 109.5 . .
C1P C2P H2P 117.9 . .
H2P C2P C3P 117.9 . .
C2P C3P H3P 120.1 . .
H3P C3P C4P 120.1 . .
C3P C4P H4P 120.7 . .
H4P C4P C5P 120.7 . .
C4P C5P H5P 119.7 . .
H5P C5P C6P 119.7 . .
C1P C6P H6P 118.5 . .
C5P C6P H6P 118.5 . .
C7P C8P H8P 119.7 . .
H8P C8P C9P 119.7 . .
C8P C9P H9P 119.2 . .
H9P C9P C10P 119.2 . .
C9P C10P H10P 120.6 . .
H10P C10P C11P 120.6 . .
C10P C11P H11P 120.3 . .
H11P C11P C12P 120.3 . .
C7P C12P H12P 118.3 . .
C11P C12P H12P 118.3 . .
C13P C14P H14P 119.5 . .
H14P C14P C15P 119.5 . .
C14P C15P H15P 118.6 . .
H15P C15P C16P 118.6 . .
C15P C16P H16P 120.6 . .
H16P C16P C17P 120.6 . .
C16P C17P H17P 121.1 . .
H17P C17P C18P 121.1 . .
C13P C18P H18P 117.9 . .
C17P C18P H18P 117.9 . .
C19P C20P H20P 118.6 . .
H20P C20P C21P 118.6 . .
C20P C21P H21P 120.4 . .
H21P C21P C22P 120.4 . .
C21P C22P H22P 120.2 . .
H22P C22P C23P 120.2 . .
C22P C23P H23P 119.6 . .
H23P C23P C24P 119.6 . .
C19P C24P H24P 119.4 . .
C23P C24P H24P 119.4 . .

loop_
_geom_bond_atom_site_label_1
_geom_bond_atom_site_label_2
_geom_bond_distance
_geom_bond_site_symmetry_2
Mn1 O2 2.103(4) 3_666
Mn1 N5 2.207(5) .
Mn1 N2 2.223(5) .
Mn1 N4 2.253(5) .
Mn1 N3 2.332(5) .
Mn1 N1 2.337(5) .
O1 N3 1.366(6) .
O2 N4 1.370(5) .
O2 Mn1 2.103(4) 3_666
N1 C2 1.444(8) .
N1 C3X 1.485(9) .
N1 C3 1.486(8) .
N2 C5 1.273(7) .
N2 C4 1.442(7) .
N3 C6 1.289(7) .
N4 C7 1.289(6) .
N5 C8 1.267(7) .
N5 C1 1.449(7) .
C1 C2 1.465(9) .
C3X C4 1.487(10) .
C3 C4 1.486(9) .
C5 C6 1.470(8) .
C5 C5A 1.508(8) .
C6 C6A 1.506(9) .
C7 C8 1.483(8) .
C7 C7A 1.492(7) .
C8 C8A 1.508(8) .
B1 C19P 1.647(8) .
B1 C13P 1.654(8) .
B1 C7P 1.656(8) .
B1 C1P 1.657(8) .
C1P C2P 1.387(7) .
C1P C6P 1.402(7) .
C2P C3P 1.394(8) .
C3P C4P 1.367(8) .
C4P C5P 1.381(9) .
C5P C6P 1.387(8) .
C7P C12P 1.382(7) .
C7P C8P 1.405(7) .
C8P C9P 1.386(8) .
C9P C10P 1.361(8) .
C10P C11P 1.383(8) .
C11P C12P 1.372(8) .
C13P C18P 1.382(7) .
C13P C14P 1.399(7) .
C14P C15P 1.380(8) .
C15P C16P 1.352(9) .
C16P C17P 1.394(9) .
C17P C18P 1.405(8) .
C19P C20P 1.385(7) .
C19P C24P 1.410(7) .
C20P C21P 1.393(7) .
C21P C22P 1.383(8) .
C22P C23P 1.364(8) .
C23P C24P 1.386(7) .
H1O O1 0.709 .
H1 N1 0.910 .
H1A C1 0.970 .
H1B C1 0.970 .
H2A C2 0.970 .
H2B C2 0.970 .
H3X1 C3X 0.970 .
H3X2 C3X 0.970 .
H3A C3 0.970 .
H3B C3 0.970 .
H4A C4 0.970 .
H4B C4 0.970 .
H5A1 C5A 0.960 .
H5A2 C5A 0.960 .
H5A3 C5A 0.960 .
H6A1 C6A 0.960 .
H6A2 C6A 0.960 .
H6A3 C6A 0.960 .
H7A1 C7A 0.960 .
H7A2 C7A 0.960 .
H7A3 C7A 0.960 .
H8A1 C8A 0.960 .
H8A2 C8A 0.960 .
H8A3 C8A 0.960 .
H2P C2P 0.930 .
H3P C3P 0.930 .
H4P C4P 0.930 .
H5P C5P 0.930 .
H6P C6P 0.930 .
H8P C8P 0.930 .
H9P C9P 0.930 .
H10P C10P 0.930 .
H11P C11P 0.930 .
H12P C12P 0.930 .
H14P C14P 0.930 .
H15P C15P 0.930 .
H16P C16P 0.930 .
H17P C17P 0.930 .
H18P C18P 0.930 .
H20P C20P 0.930 .
H21P C21P 0.930 .
H22P C22P 0.930 .
H23P C23P 0.930 .
H24P C24P 0.930 .

loop_
_geom_hbond_atom_site_label_D
_geom_hbond_atom_site_label_H
_geom_hbond_atom_site_label_A
_geom_hbond_distance_DH
_geom_hbond_distance_HA
_geom_hbond_distance_DA
_geom_hbond_angle_DHA
O1 H1O O2 0.71(7) 1.98(7) 2.568(6) 141(8)
O1 H1O N4 0.71(7) 2.62(8) 3.062(7) 123(8)

loop_
_geom_torsion_atom_site_label_1
_geom_torsion_atom_site_label_2
_geom_torsion_atom_site_label_3
_geom_torsion_atom_site_label_4
_geom_torsion
_geom_torsion_site_symmetry_1
O2 Mn1 N1 C2 -123.4(5) 3_666
N5 Mn1 N1 C2 4.7(5) .
N2 Mn1 N1 C2 138.4(5) .
N4 Mn1 N1 C2 -32.7(6) .
N3 Mn1 N1 C2 147.6(5) .
O2 Mn1 N1 C3X 70.2(13) 3_666
N5 Mn1 N1 C3X -161.6(13) .
N2 Mn1 N1 C3X -27.9(13) .
N4 Mn1 N1 C3X 161.0(13) .
N3 Mn1 N1 C3X -18.8(14) .
O2 Mn1 N1 C3 120.5(6) 3_666
N5 Mn1 N1 C3 -111.3(6) .
N2 Mn1 N1 C3 22.4(5) .
N4 Mn1 N1 C3 -148.7(5) .
N3 Mn1 N1 C3 31.5(7) .
O2 Mn1 N2 C5 80.9(5) 3_666
N5 Mn1 N2 C5 -139.3(5) .
N4 Mn1 N2 C5 -28.7(7) .
N3 Mn1 N2 C5 -10.8(5) .
N1 Mn1 N2 C5 163.4(5) .
O2 Mn1 N2 C4 -76.2(4) 3_666
N5 Mn1 N2 C4 63.6(5) .
N4 Mn1 N2 C4 174.2(4) .
N3 Mn1 N2 C4 -167.9(5) .
N1 Mn1 N2 C4 6.3(4) .
O2 Mn1 N3 C6 -94.4(5) 3_666
N5 Mn1 N3 C6 119.2(5) .
N2 Mn1 N3 C6 0.9(4) .
N4 Mn1 N3 C6 171.7(5) .
N1 Mn1 N3 C6 -8.4(6) .
O2 Mn1 N3 O1 92.0(5) 3_666
N5 Mn1 N3 O1 -54.4(6) .
N2 Mn1 N3 O1 -172.6(5) .
N4 Mn1 N3 O1 -1.8(5) .
N1 Mn1 N3 O1 178.0(4) .
Mn1 O2 N4 C7 -118.7(4) 3_666
Mn1 O2 N4 Mn1 68.3(4) 3_666
O2 Mn1 N4 C7 127.4(4) 3_666
N5 Mn1 N4 C7 2.2(4) .
N2 Mn1 N4 C7 -122.6(5) .
N3 Mn1 N4 C7 -139.6(4) .
N1 Mn1 N4 C7 40.6(5) .
O2 Mn1 N4 O2 -59.8(4) 3_666
N5 Mn1 N4 O2 175.1(4) .
N2 Mn1 N4 O2 50.3(6) .
N3 Mn1 N4 O2 33.3(4) .
N1 Mn1 N4 O2 -146.6(3) .
O2 Mn1 N5 C8 -77.6(5) 3_666
N2 Mn1 N5 C8 153.5(4) .
N4 Mn1 N5 C8 4.1(4) .
N3 Mn1 N5 C8 60.4(5) .
N1 Mn1 N5 C8 -149.4(5) .
O2 Mn1 N5 C1 89.4(5) 3_666
N2 Mn1 N5 C1 -39.5(5) .
N4 Mn1 N5 C1 171.0(5) .
N3 Mn1 N5 C1 -132.7(4) .
N1 Mn1 N5 C1 17.6(4) .
C8 N5 C1 C2 129.5(7) .
Mn1 N5 C1 C2 -36.9(8) .
C3X N1 C2 C1 134.0(13) .
C3 N1 C2 C1 90.2(8) .
Mn1 N1 C2 C1 -26.5(9) .
N5 C1 C2 N1 41.5(10) .
C2 N1 C3X C4 -115.4(19) .
C3 N1 C3X C4 -51.6(14) .
Mn1 N1 C3X C4 45(3) .
C2 N1 C3 C4 -166.9(7) .
C3X N1 C3 C4 51.6(14) .
Mn1 N1 C3 C4 -48.0(8) .
C5 N2 C4 C3 169.2(6) .
Mn1 N2 C4 C3 -34.0(7) .
C5 N2 C4 C3X -139.8(15) .
Mn1 N2 C4 C3X 17.0(16) .
N1 C3 C4 N2 54.4(9) .
N1 C3 C4 C3X -51.6(14) .
N1 C3X C4 N2 -42(3) .
N1 C3X C4 C3 51.6(14) .
C4 N2 C5 C6 175.1(5) .
Mn1 N2 C5 C6 18.8(8) .
C4 N2 C5 C5A -1.9(9) .
Mn1 N2 C5 C5A -158.2(5) .
O1 N3 C6 C5 -178.2(5) .
Mn1 N3 C6 C5 7.3(7) .
O1 N3 C6 C6A 3.9(9) .
Mn1 N3 C6 C6A -170.6(5) .
N2 C5 C6 N3 -17.1(9) .
C5A C5 C6 N3 160.1(6) .
N2 C5 C6 C6A 160.8(6) .
C5A C5 C6 C6A -22.0(9) .
O2 N4 C7 C8 179.6(5) .
Mn1 N4 C7 C8 -7.1(6) .
O2 N4 C7 C7A 2.0(8) .
Mn1 N4 C7 C7A 175.3(5) .
C1 N5 C8 C7 -175.2(6) .
Mn1 N5 C8 C7 -9.2(7) .
C1 N5 C8 C8A 2.6(10) .
Mn1 N5 C8 C8A 168.5(5) .
N4 C7 C8 N5 10.7(8) .
C7A C7 C8 N5 -171.7(5) .
N4 C7 C8 C8A -167.3(5) .
C7A C7 C8 C8A 10.4(9) .
C19P B1 C1P C2P -63.6(7) .
C13P B1 C1P C2P 179.4(5) .
C7P B1 C1P C2P 57.0(7) .
C19P B1 C1P C6P 112.9(6) .
C13P B1 C1P C6P -4.2(8) .
C7P B1 C1P C6P -126.6(6) .
C6P C1P C2P C3P -3.1(9) .
B1 C1P C2P C3P 173.8(6) .
C1P C2P C3P C4P 1.8(10) .
C2P C3P C4P C5P 1.2(10) .
C3P C4P C5P C6P -2.6(10) .
C4P C5P C6P C1P 1.2(10) .
C2P C1P C6P C5P 1.6(9) .
B1 C1P C6P C5P -175.1(6) .
C19P B1 C7P C12P -140.7(5) .
C13P B1 C7P C12P -21.6(7) .
C1P B1 C7P C12P 100.8(6) .
C19P B1 C7P C8P 42.0(7) .
C13P B1 C7P C8P 161.0(5) .
C1P B1 C7P C8P -76.6(6) .
C12P C7P C8P C9P -1.0(8) .
B1 C7P C8P C9P 176.6(5) .
C7P C8P C9P C10P 0.4(9) .
C8P C9P C10P C11P 1.4(10) .
C9P C10P C11P C12P -2.6(9) .
C10P C11P C12P C7P 2.1(9) .
C8P C7P C12P C11P -0.3(8) .
B1 C7P C12P C11P -177.7(5) .
C19P B1 C13P C18P -172.6(5) .
C7P B1 C13P C18P 65.7(7) .
C1P B1 C13P C18P -54.7(7) .
C19P B1 C13P C14P 11.0(7) .
C7P B1 C13P C14P -110.7(6) .
C1P B1 C13P C14P 128.9(6) .
C18P C13P C14P C15P -1.2(8) .
B1 C13P C14P C15P 175.4(5) .
C13P C14P C15P C16P 1.8(10) .
C14P C15P C16P C17P -1.5(11) .
C15P C16P C17P C18P 0.6(11) .
C14P C13P C18P C17P 0.4(9) .
B1 C13P C18P C17P -176.2(6) .
C16P C17P C18P C13P -0.1(10) .
C13P B1 C19P C20P -87.4(6) .
C7P B1 C19P C20P 34.4(7) .
C1P B1 C19P C20P 152.7(5) .
C13P B1 C19P C24P 84.5(6) .
C7P B1 C19P C24P -153.7(5) .
C1P B1 C19P C24P -35.4(7) .
C24P C19P C20P C21P -0.4(8) .
B1 C19P C20P C21P 172.0(5) .
C19P C20P C21P C22P -1.0(9) .
C20P C21P C22P C23P 1.1(9) .
C21P C22P C23P C24P 0.2(10) .
C22P C23P C24P C19P -1.7(9) .
C20P C19P C24P C23P 1.7(8) .
B1 C19P C24P C23P -170.6(5) .
